data_7027016
loop_
_publ_author_name
'Watkinson, Michael'
'Fondo, Matilde'
'Bermejo, Manuel R.'
'Sousa, Antonio'
'McAuliffe, Charles A.'
'Pritchard, Robin G.'
'Jaiboon, Nongnuj'
'Aurangzeb, Nadeem'
'Naeem, Mohammed'

_publ_section_title
;
 Further attempts to rationalise the co-ordination chemistry of manganese
 with Schiff base ligands and supplementary carboxylate donors
;
_journal_issue 1
_journal_name_full 'Journal of the Chemical Society, Dalton Transactions'
_journal_page_first 31
_journal_paper_doi 10.1039/a805555f
_journal_year 1999
_chemical_formula_sum 'C25 H31 Cl2 Mn N2 O6'
_chemical_formula_weight 581.36
_chemical_name_systematic
;
 ?
;
_space_group_IT_number 14
_symmetry_cell_setting monoclinic
_symmetry_space_group_name_Hall '-P 2yn'
_symmetry_space_group_name_H-M 'P 1 21/n 1'
_atom_sites_solution_hydrogens geom
_atom_sites_solution_primary direct
_atom_sites_solution_secondary difmap
_audit_creation_method SHELXL
_cell_angle_alpha 90.00
_cell_angle_beta 102.760(10)
_cell_angle_gamma 90.00
_cell_formula_units_Z 4
_cell_length_a 13.034(3)
_cell_length_b 12.111(4)
_cell_length_c 18.446(5)
_cell_measurement_reflns_used 40
_cell_measurement_temperature 293(2)
_cell_measurement_theta_max 25.179
_cell_measurement_theta_min 9.549
_cell_volume 2839.9(14)
_computing_cell_refinement 'Siemens XSCANS'
_computing_data_collection 'Siemens XSCANS'
_computing_data_reduction 'Siemens XSCANS'
_computing_molecular_graphics 'Siemens SHELXTL'
_computing_publication_material 'Siemens SHELXTL'
_computing_structure_refinement 'SHELXL-93 (Sheldrick, 1993)'
_computing_structure_solution 'SHELXS-86 (Sheldrick, 1990)'
_diffrn_ambient_temperature 293(2)
_diffrn_measurement_device 'Siemens P4'
_diffrn_measurement_method '\w scans'
_diffrn_radiation_monochromator graphite
_diffrn_radiation_source 'fine-focus sealed tube'
_diffrn_radiation_type MoK\a
_diffrn_radiation_wavelength 0.71073
_diffrn_reflns_av_R_equivalents 0.0231
_diffrn_reflns_av_sigmaI/netI 0.0381
_diffrn_reflns_limit_h_max 13
_diffrn_reflns_limit_h_min -1
_diffrn_reflns_limit_k_max 13
_diffrn_reflns_limit_k_min -1
_diffrn_reflns_limit_l_max 19
_diffrn_reflns_limit_l_min -19
_diffrn_reflns_number 4731
_diffrn_reflns_theta_max 22.50
_diffrn_reflns_theta_min 2.03
_diffrn_standards_decay_% 71.06
_diffrn_standards_interval_count 97
_diffrn_standards_number 3
_exptl_absorpt_coefficient_mu 0.693
_exptl_crystal_colour black
_exptl_crystal_density_diffrn 1.360
_exptl_crystal_description blocks
_exptl_crystal_F_000 1208
_exptl_crystal_size_max 0.56
_exptl_crystal_size_mid 0.45
_exptl_crystal_size_min 0.33
_refine_diff_density_max 1.461
_refine_diff_density_min -1.113
_refine_diff_density_rms 0.087
_refine_ls_extinction_method none
_refine_ls_goodness_of_fit_all 1.065
_refine_ls_goodness_of_fit_obs 1.109
_refine_ls_matrix_type full
_refine_ls_number_parameters 325
_refine_ls_number_reflns 3679
_refine_ls_number_restraints 2
_refine_ls_restrained_S_all 1.065
_refine_ls_restrained_S_obs 1.109
_refine_ls_R_factor_all 0.0936
_refine_ls_R_factor_obs 0.0748
_refine_ls_shift/esd_max -0.002
_refine_ls_shift/esd_mean 0.000
_refine_ls_structure_factor_coef Fsqd
_refine_ls_weighting_details 'w=1/[\s^2^(Fo^2^)+(0.1248P)^2^+7.4759P] where P=(Fo^2^+2Fc^2^)/3'
_refine_ls_weighting_scheme calc
_refine_ls_wR_factor_all 0.2287
_refine_ls_wR_factor_obs 0.2098
_reflns_number_observed 2910
_reflns_number_total 3679
_reflns_observed_criterion >2sigma(I)
_cod_data_source_file 805555Fsup1.cif
_cod_data_source_block Figure3a
_cod_depositor_comments
;
The following automatic conversions were performed:

'_symmetry_cell_setting' value 'Monoclinic' changed to 'monoclinic'
according to /home/saulius/struct/CIF-dictionaries/cif_core.dic
dictionary named 'cif_core.dic' version 2.4.2 from 2011-04-26.

Automatic conversion script
Id: cif_fix_values 1891 2012-01-12 08:04:46Z andrius 

The following automatic conversions were performed:

'_refine_ls_weighting_scheme' value 'calc
w=1/[\s^2^(Fo^2^)+(0.1248P)^2^+7.4759P] where P=(Fo^2^+2Fc^2^)/3' was
changed to 'calc'. New tag '_refine_ls_weighting_details' was
created. The value of the new tag was set to
'w=1/[\s^2^(Fo^2^)+(0.1248P)^2^+7.4759P] where P=(Fo^2^+2Fc^2^)/3'.

Automatic conversion script
Id: cif_fix_values 3143 2015-03-26 13:38:13Z robertas 
;
_cod_original_sg_symbol_H-M P2(1)/n
_cod_database_code 7027016

loop_
_symmetry_equiv_pos_as_xyz
'x, y, z'
'-x+1/2, y+1/2, -z+1/2'
'-x, -y, -z'
'x-1/2, -y-1/2, z-1/2'

loop_
_atom_site_aniso_label
_atom_site_aniso_U_11
_atom_site_aniso_U_22
_atom_site_aniso_U_33
_atom_site_aniso_U_23
_atom_site_aniso_U_13
_atom_site_aniso_U_12
Mn1 0.0433(6) 0.0394(5) 0.0422(6) -0.0006(4) 0.0087(4) 0.0011(4)
N1 0.052(4) 0.046(3) 0.042(3) -0.003(2) 0.008(2) -0.005(3)
N2 0.046(3) 0.042(3) 0.046(3) 0.000(2) 0.011(2) 0.001(2)
O1 0.046(3) 0.042(2) 0.061(3) 0.002(2) 0.007(2) 0.003(2)
O2 0.050(3) 0.056(3) 0.052(3) -0.002(2) 0.018(2) 0.006(2)
O3 0.064(3) 0.050(3) 0.091(3) -0.010(2) 0.003(3) 0.011(2)
O4 0.087(4) 0.074(3) 0.084(3) -0.023(3) 0.046(3) 0.000(3)
O5 0.063(3) 0.058(3) 0.057(3) -0.006(2) 0.022(2) -0.001(2)
O6 0.050(3) 0.060(3) 0.054(3) -0.002(2) 0.014(2) -0.009(2)
C1 0.043(4) 0.055(4) 0.039(3) 0.005(3) 0.009(3) 0.003(3)
C2 0.052(4) 0.063(4) 0.045(3) 0.002(3) 0.009(3) 0.009(3)
C3 0.054(5) 0.075(5) 0.063(4) -0.003(4) 0.010(3) 0.015(4)
C4 0.045(5) 0.103(6) 0.080(5) 0.002(5) 0.009(4) 0.014(5)
C5 0.049(5) 0.082(5) 0.066(4) 0.001(4) 0.003(4) -0.005(4)
C6 0.043(4) 0.061(4) 0.046(3) 0.002(3) 0.003(3) -0.003(3)
C7 0.054(5) 0.056(4) 0.050(4) -0.001(3) 0.004(3) -0.011(3)
C8 0.077(5) 0.052(4) 0.053(4) -0.012(3) 0.011(3) 0.003(4)
C9 0.087(5) 0.044(3) 0.053(4) -0.011(3) 0.015(4) -0.001(4)
C10 0.075(5) 0.046(3) 0.056(4) -0.006(3) 0.020(3) 0.011(3)
C11 0.044(4) 0.048(3) 0.053(4) 0.005(3) 0.004(3) -0.001(3)
C12 0.061(4) 0.051(4) 0.045(3) -0.002(3) 0.011(3) -0.006(3)
C13 0.083(6) 0.084(5) 0.049(4) 0.001(4) 0.003(4) 0.001(4)
C14 0.103(7) 0.109(7) 0.049(4) 0.004(4) -0.001(5) -0.015(6)
C15 0.096(7) 0.100(6) 0.048(4) -0.020(4) 0.026(4) -0.024(5)
C16 0.071(5) 0.063(4) 0.066(5) -0.016(3) 0.037(4) -0.020(4)
C17 0.057(4) 0.056(4) 0.045(4) -0.003(3) 0.015(3) -0.019(3)
C18 0.055(4) 0.046(3) 0.050(4) 0.002(3) 0.012(3) 0.000(3)
C19 0.049(4) 0.068(4) 0.065(4) -0.005(3) 0.020(3) -0.012(3)
C20 0.100(7) 0.124(8) 0.087(6) 0.005(5) 0.041(5) -0.037(6)
C21 0.081(6) 0.106(7) 0.090(6) -0.010(5) 0.032(5) -0.026(5)
C22 0.067(6) 0.104(7) 0.140(9) -0.013(6) 0.048(6) 0.003(5)
C23 0.124(8) 0.084(6) 0.121(7) -0.042(6) 0.061(6) -0.007(6)
C24 0.094(7) 0.070(6) 0.153(9) -0.029(6) -0.008(6) 0.021(5)
C1X 0.124(11) 0.358(26) 0.117(9) 0.123(13) 0.049(8) 0.012(13)
Cl1 0.368(10) 0.244(7) 0.879(24) 0.305(11) 0.431(14) 0.134(7)
Cl2 0.134(3) 0.569(13) 0.164(4) -0.057(6) 0.068(3) -0.057(6)

loop_
_atom_site_label
_atom_site_type_symbol
_atom_site_fract_x
_atom_site_fract_y
_atom_site_fract_z
_atom_site_U_iso_or_equiv
_atom_site_thermal_displace_type
_atom_site_occupancy
_atom_site_calc_flag
_atom_site_refinement_flags
Mn1 Mn 0.15681(7) -0.01150(7) 0.17647(5) 0.0417(4) Uani 1 d .
N1 N 0.0453(4) -0.1047(4) 0.0964(3) 0.0472(13) Uani 1 d .
N2 N 0.2268(4) -0.1513(4) 0.2163(3) 0.0448(12) Uani 1 d .
O1 O 0.0851(3) 0.1162(3) 0.1372(2) 0.0501(11) Uani 1 d .
O2 O 0.1075(3) 0.0046(3) 0.2665(2) 0.0515(11) Uani 1 d .
O3 O 0.0072(4) 0.3091(4) 0.1602(3) 0.0708(14) Uani 1 d .
O4 O 0.0609(4) 0.1070(4) 0.3799(3) 0.0776(15) Uani 1 d .
O5 O 0.3166(4) 0.0793(4) 0.2174(2) 0.0582(12) Uani 1 d .
O6 O 0.2625(3) 0.0062(3) 0.1083(2) 0.0543(11) Uani 1 d .
C1 C -0.0192(5) 0.1254(5) 0.1219(3) 0.0459(15) Uani 1 d .
C2 C -0.0641(5) 0.2283(5) 0.1327(3) 0.053(2) Uani 1 d .
C3 C -0.1713(6) 0.2427(6) 0.1147(4) 0.064(2) Uani 1 d .
H3A H -0.2001(6) 0.3135(6) 0.1227(4) 0.080 Uiso 1 d R
C4 C -0.2365(6) 0.1574(7) 0.0856(4) 0.077(2) Uani 1 d .
H4A H -0.3113(6) 0.1680(7) 0.0745(4) 0.080 Uiso 1 d R
C5 C -0.1952(6) 0.0575(7) 0.0731(4) 0.067(2) Uani 1 d .
H5A H -0.2411(6) -0.0014(7) 0.0513(4) 0.080 Uiso 1 d R
C6 C -0.0861(5) 0.0388(5) 0.0913(3) 0.051(2) Uani 1 d .
C7 C -0.0481(6) -0.0671(5) 0.0730(3) 0.054(2) Uani 1 d .
H7A H -0.0973(6) -0.1139(5) 0.0405(3) 0.080 Uiso 1 d R
C8 C 0.0734(6) -0.2089(5) 0.0658(4) 0.061(2) Uani 1 d .
H8A H 0.1139(6) -0.1929(5) 0.0294(4) 0.080 Uiso 1 d R
H8B H 0.0104(6) -0.2461(5) 0.0409(4) 0.080 Uiso 1 d R
C9 C 0.1374(6) -0.2844(5) 0.1229(4) 0.061(2) Uani 1 d .
H9A H 0.1481(6) -0.3535(5) 0.1002(4) 0.080 Uiso 1 d R
H9B H 0.0973(6) -0.2987(5) 0.1597(4) 0.080 Uiso 1 d R
C10 C 0.2417(6) -0.2370(5) 0.1622(3) 0.058(2) Uani 1 d .
H10A H 0.2860(6) -0.2947(5) 0.1876(3) 0.080 Uiso 1 d R
H10B H 0.2754(6) -0.2049(5) 0.1259(3) 0.080 Uiso 1 d R
C11 C 0.2582(5) -0.1718(5) 0.2851(3) 0.050(2) Uani 1 d .
H11A H 0.2998(5) -0.2371(5) 0.2983(3) 0.080 Uiso 1 d R
C12 C 0.2381(5) -0.1057(5) 0.3454(3) 0.052(2) Uani 1 d .
C13 C 0.2915(6) -0.1333(7) 0.4185(4) 0.074(2) Uani 1 d .
H13A H 0.3441(6) -0.1902(7) 0.4261(4) 0.080 Uiso 1 d R
C14 C 0.2692(8) -0.0783(8) 0.4781(4) 0.090(3) Uani 1 d .
H14A H 0.3065(8) -0.0963(8) 0.5276(4) 0.080 Uiso 1 d R
C15 C 0.1932(8) 0.0022(8) 0.4667(4) 0.080(2) Uani 1 d .
H15A H 0.1780(8) 0.0411(8) 0.5085(4) 0.080 Uiso 1 d R
C16 C 0.1367(6) 0.0288(6) 0.3962(4) 0.063(2) Uani 1 d .
C17 C 0.1608(5) -0.0240(5) 0.3330(3) 0.052(2) Uani 1 d .
C18 C 0.3329(5) 0.0578(5) 0.1547(3) 0.050(2) Uani 1 d .
C19 C 0.4353(5) 0.0877(6) 0.1333(4) 0.059(2) Uani 1 d .
C20 C 0.4110(8) 0.1541(9) 0.0626(5) 0.101(3) Uani 1 d .
H20A H 0.3774(8) 0.2220(9) 0.0709(5) 0.080 Uiso 1 d R
H20B H 0.4750(8) 0.1701(9) 0.0469(5) 0.080 Uiso 1 d R
H20C H 0.3649(8) 0.1124(9) 0.0246(5) 0.080 Uiso 1 d R
C21 C 0.5037(7) 0.1574(8) 0.1926(5) 0.091(3) Uani 1 d .
H21A H 0.4682(7) 0.2252(8) 0.1983(5) 0.080 Uiso 1 d R
H21B H 0.5172(7) 0.1174(8) 0.2387(5) 0.080 Uiso 1 d R
H21C H 0.5692(7) 0.1734(8) 0.1791(5) 0.080 Uiso 1 d R
C22 C 0.4887(7) -0.0176(8) 0.1220(6) 0.100(3) Uani 1 d .
H22A H 0.5540(7) -0.0028(8) 0.1080(6) 0.080 Uiso 1 d R
H22B H 0.5020(7) -0.0588(8) 0.1676(6) 0.080 Uiso 1 d R
H22C H 0.4437(7) -0.0597(8) 0.0836(6) 0.080 Uiso 1 d R
C23 C 0.0328(8) 0.1656(8) 0.4404(5) 0.104(3) Uani 1 d .
H23A H -0.0214(8) 0.2181(8) 0.4208(5) 0.080 Uiso 1 d R
H23B H 0.0076(8) 0.1146(8) 0.4723(5) 0.080 Uiso 1 d R
H23C H 0.0934(8) 0.2037(8) 0.4683(5) 0.080 Uiso 1 d R
C24 C -0.0269(8) 0.4180(7) 0.1555(6) 0.111(4) Uani 1 d .
H24A H 0.0301(8) 0.4662(7) 0.1772(6) 0.080 Uiso 1 d R
H24B H -0.0520(8) 0.4366(7) 0.1040(6) 0.080 Uiso 1 d R
H24C H -0.0830(8) 0.4263(7) 0.1812(6) 0.080 Uiso 1 d R
C1X C 0.8478(9) 1.0254(7) 0.2652(6) 0.196(9) Uani 1 d D
H1XA H 0.8288(9) 1.0658(7) 0.2194(6) 0.080 Uiso 1 d R
H1XB H 0.9223(9) 1.0320(7) 0.2840(6) 0.080 Uiso 1 d R
Cl1 Cl 0.8124(7) 0.8894(6) 0.2483(7) 0.452(9) Uani 1 d D
Cl2 Cl 0.7840(4) 1.0810(8) 0.3288(3) 0.283(4) Uani 1 d D

loop_
_atom_type_symbol
_atom_type_description
_atom_type_scat_dispersion_real
_atom_type_scat_dispersion_imag
_atom_type_scat_source
C C 0.0033 0.0016 'International Tables Vol C Tables 4.2.6.8 and 6.1.1.4'
H H 0.0000 0.0000 'International Tables Vol C Tables 4.2.6.8 and 6.1.1.4'
N N 0.0061 0.0033 'International Tables Vol C Tables 4.2.6.8 and 6.1.1.4'
O O 0.0106 0.0060 'International Tables Vol C Tables 4.2.6.8 and 6.1.1.4'
Mn Mn 0.3368 0.7283 'International Tables Vol C Tables 4.2.6.8 and 6.1.1.4'
Cl Cl 0.1484 0.1585 'International Tables Vol C Tables 4.2.6.8 and 6.1.1.4'

loop_
_geom_angle_atom_site_label_1
_geom_angle_atom_site_label_2
_geom_angle_atom_site_label_3
_geom_angle
O1 Mn1 O2 91.0(2)
O1 Mn1 N2 177.3(2)
O2 Mn1 N2 88.9(2)
O1 Mn1 O6 91.2(2)
O2 Mn1 O6 155.5(2)
N2 Mn1 O6 90.0(2)
O1 Mn1 N1 87.9(2)
O2 Mn1 N1 110.1(2)
N2 Mn1 N1 89.6(2)
O6 Mn1 N1 94.4(2)
O1 Mn1 O5 94.0(2)
O2 Mn1 O5 96.8(2)
N2 Mn1 O5 88.7(2)
O6 Mn1 O5 58.7(2)
N1 Mn1 O5 153.1(2)
O1 Mn1 C18 93.2(2)
O2 Mn1 C18 125.9(2)
N2 Mn1 C18 89.0(2)
O6 Mn1 C18 29.6(2)
N1 Mn1 C18 123.9(2)
O5 Mn1 C18 29.2(2)
C7 N1 C8 118.5(5)
C7 N1 Mn1 119.5(4)
C8 N1 Mn1 122.0(4)
C11 N2 C10 118.4(5)
C11 N2 Mn1 123.8(4)
C10 N2 Mn1 117.8(4)
C1 O1 Mn1 123.5(4)
C17 O2 Mn1 124.9(4)
C2 O3 C24 118.3(6)
C16 O4 C23 118.2(7)
C18 O5 Mn1 85.6(4)
C18 O6 Mn1 96.9(4)
O1 C1 C6 122.6(6)
O1 C1 C2 118.8(6)
C6 C1 C2 118.5(6)
O3 C2 C3 124.7(6)
O3 C2 C1 114.6(6)
C3 C2 C1 120.7(6)
C4 C3 C2 120.5(7)
C5 C4 C3 120.2(7)
C4 C5 C6 121.2(7)
C1 C6 C5 118.9(6)
C1 C6 C7 123.0(6)
C5 C6 C7 118.0(6)
N1 C7 C6 126.0(6)
N1 C8 C9 113.7(5)
C8 C9 C10 114.1(6)
N2 C10 C9 110.7(5)
N2 C11 C12 126.2(6)
C17 C12 C13 120.5(6)
C17 C12 C11 121.1(6)
C13 C12 C11 118.1(6)
C14 C13 C12 120.2(8)
C13 C14 C15 119.8(7)
C14 C15 C16 121.7(7)
O4 C16 C15 125.6(7)
O4 C16 C17 114.5(7)
C15 C16 C17 119.9(8)
O2 C17 C12 123.5(6)
O2 C17 C16 118.7(7)
C12 C17 C16 117.8(6)
O5 C18 O6 118.8(6)
O5 C18 C19 122.0(6)
O6 C18 C19 119.2(6)
O5 C18 Mn1 65.2(4)
O6 C18 Mn1 53.5(3)
C19 C18 Mn1 172.3(5)
C22 C19 C20 110.6(7)
C22 C19 C21 111.2(7)
C20 C19 C21 107.9(7)
C22 C19 C18 107.3(6)
C20 C19 C18 108.9(6)
C21 C19 C18 111.0(6)
Cl2 C1X Cl1 110.4(7)

loop_
_geom_bond_atom_site_label_1
_geom_bond_atom_site_label_2
_geom_bond_distance
Mn1 O1 1.868(4)
Mn1 O2 1.918(4)
Mn1 N2 1.986(5)
Mn1 O6 2.071(4)
Mn1 N1 2.150(5)
Mn1 O5 2.329(5)
Mn1 C18 2.557(7)
N1 C7 1.282(8)
N1 C8 1.462(8)
N2 C11 1.269(7)
N2 C10 1.482(7)
O1 C1 1.331(7)
O2 C17 1.316(7)
O3 C2 1.368(8)
O3 C24 1.388(9)
O4 C16 1.354(9)
O4 C23 1.437(9)
O5 C18 1.249(7)
O6 C18 1.271(7)
C1 C6 1.401(9)
C1 C2 1.409(9)
C2 C3 1.375(10)
C3 C4 1.369(11)
C4 C5 1.365(11)
C5 C6 1.406(10)
C6 C7 1.442(9)
C8 C9 1.501(9)
C9 C10 1.506(9)
C11 C12 1.440(9)
C12 C17 1.395(9)
C12 C13 1.416(9)
C13 C14 1.369(11)
C14 C15 1.373(12)
C15 C16 1.383(12)
C16 C17 1.423(9)
C18 C19 1.517(9)
C19 C22 1.488(11)
C19 C20 1.506(11)
C19 C21 1.508(10)
C1X Cl2 1.719(2)
C1X Cl1 1.719(2)

loop_
_geom_torsion_atom_site_label_1
_geom_torsion_atom_site_label_2
_geom_torsion_atom_site_label_3
_geom_torsion_atom_site_label_4
_geom_torsion
O1 Mn1 N1 C7 -28.7(5)
O2 Mn1 N1 C7 61.6(5)
N2 Mn1 N1 C7 150.3(5)
O6 Mn1 N1 C7 -119.8(5)
O5 Mn1 N1 C7 -123.4(5)
C18 Mn1 N1 C7 -121.2(5)
O1 Mn1 N1 C8 149.5(5)
O2 Mn1 N1 C8 -120.2(4)
N2 Mn1 N1 C8 -31.5(5)
O6 Mn1 N1 C8 58.4(5)
O5 Mn1 N1 C8 54.8(6)
C18 Mn1 N1 C8 57.0(5)
O1 Mn1 N2 C11 -115.2(39)
O2 Mn1 N2 C11 -27.0(5)
O6 Mn1 N2 C11 128.5(5)
N1 Mn1 N2 C11 -137.1(5)
O5 Mn1 N2 C11 69.8(5)
C18 Mn1 N2 C11 99.0(5)
O1 Mn1 N2 C10 63.8(41)
O2 Mn1 N2 C10 152.0(5)
O6 Mn1 N2 C10 -52.5(4)
N1 Mn1 N2 C10 41.9(4)
O5 Mn1 N2 C10 -111.2(4)
C18 Mn1 N2 C10 -82.0(5)
O2 Mn1 O1 C1 -64.7(4)
N2 Mn1 O1 C1 23.5(42)
O6 Mn1 O1 C1 139.8(4)
N1 Mn1 O1 C1 45.4(4)
O5 Mn1 O1 C1 -161.5(4)
C18 Mn1 O1 C1 169.3(4)
O1 Mn1 O2 C17 -146.7(5)
N2 Mn1 O2 C17 36.0(5)
O6 Mn1 O2 C17 -51.5(7)
N1 Mn1 O2 C17 125.2(5)
O5 Mn1 O2 C17 -52.6(5)
C18 Mn1 O2 C17 -52.0(5)
O1 Mn1 O5 C18 -89.5(4)
O2 Mn1 O5 C18 179.0(4)
N2 Mn1 O5 C18 90.3(4)
O6 Mn1 O5 C18 -0.5(3)
N1 Mn1 O5 C18 3.8(6)
C18 Mn1 O5 C18 0.0
O1 Mn1 O6 C18 94.4(4)
O2 Mn1 O6 C18 -0.7(6)
N2 Mn1 O6 C18 -88.1(4)
N1 Mn1 O6 C18 -177.6(4)
O5 Mn1 O6 C18 0.5(3)
C18 Mn1 O6 C18 0.0
Mn1 O1 C1 C6 -39.0(7)
Mn1 O1 C1 C2 145.1(4)
C24 O3 C2 C3 -14.4(11)
C24 O3 C2 C1 164.4(7)
O1 C1 C2 O3 -1.6(8)
C6 C1 C2 O3 -177.7(5)
O1 C1 C2 C3 177.3(6)
C6 C1 C2 C3 1.2(9)
O3 C2 C3 C4 178.4(6)
C1 C2 C3 C4 -0.4(10)
C2 C3 C4 C5 -1.1(12)
C3 C4 C5 C6 1.7(12)
O1 C1 C6 C5 -176.5(6)
C2 C1 C6 C5 -0.6(9)
O1 C1 C6 C7 -0.5(9)
C2 C1 C6 C7 175.4(6)
C4 C5 C6 C1 -0.8(10)
C4 C5 C6 C7 -177.0(7)
C8 N1 C7 C6 -173.4(6)
Mn1 N1 C7 C6 4.9(9)
C1 C6 C7 N1 16.6(10)
C5 C6 C7 N1 -167.4(6)
C7 N1 C8 C9 -138.2(7)
Mn1 N1 C8 C9 43.6(8)
N1 C8 C9 C10 -61.2(8)
C11 N2 C10 C9 111.1(6)
Mn1 N2 C10 C9 -68.0(6)
C8 C9 C10 N2 74.2(7)
C10 N2 C11 C12 -171.1(6)
Mn1 N2 C11 C12 7.9(9)
N2 C11 C12 C17 14.9(10)
N2 C11 C12 C13 -171.4(6)
C17 C12 C13 C14 -1.3(11)
C11 C12 C13 C14 -175.1(7)
C12 C13 C14 C15 1.4(13)
C13 C14 C15 C16 0.9(13)
C23 O4 C16 C15 -2.4(11)
C23 O4 C16 C17 -179.1(6)
C14 C15 C16 O4 -179.8(7)
C14 C15 C16 C17 -3.2(12)
Mn1 O2 C17 C12 -25.9(8)
Mn1 O2 C17 C16 155.8(4)
C13 C12 C17 O2 -179.2(6)
C11 C12 C17 O2 -5.7(9)
C13 C12 C17 C16 -0.9(9)
C11 C12 C17 C16 172.6(6)
O4 C16 C17 O2 -1.6(9)
C15 C16 C17 O2 -178.5(6)
O4 C16 C17 C12 -179.9(6)
C15 C16 C17 C12 3.2(10)
Mn1 O5 C18 O6 0.7(5)
Mn1 O5 C18 C19 -177.0(6)
Mn1 O5 C18 Mn1 0.0
Mn1 O6 C18 O5 -0.8(6)
Mn1 O6 C18 C19 177.0(5)
Mn1 O6 C18 Mn1 0.0
O1 Mn1 C18 O5 92.4(4)
O2 Mn1 C18 O5 -1.2(4)
N2 Mn1 C18 O5 -89.2(4)
O6 Mn1 C18 O5 179.2(6)
N1 Mn1 C18 O5 -177.9(3)
O5 Mn1 C18 O5 0.0
O1 Mn1 C18 O6 -86.8(4)
O2 Mn1 C18 O6 179.6(3)
N2 Mn1 C18 O6 91.7(4)
O6 Mn1 C18 O6 0.0
N1 Mn1 C18 O6 2.9(4)
O5 Mn1 C18 O6 -179.2(6)
O1 Mn1 C18 C19 -107.0(34)
O2 Mn1 C18 C19 159.5(33)
N2 Mn1 C18 C19 71.5(34)
O6 Mn1 C18 C19 -20.2(32)
N1 Mn1 C18 C19 -17.3(34)
O5 Mn1 C18 C19 160.7(36)
O5 C18 C19 C22 114.1(8)
O6 C18 C19 C22 -63.6(8)
Mn1 C18 C19 C22 -45.1(36)
O5 C18 C19 C20 -126.1(7)
O6 C18 C19 C20 56.1(8)
Mn1 C18 C19 C20 74.6(35)
O5 C18 C19 C21 -7.5(9)
O6 C18 C19 C21 174.7(6)
Mn1 C18 C19 C21 -166.8(31)
